data_4061381
_journal_name_full Organometallics
_journal_paper_doi 10.1021/om050133z
_journal_year 2005
_chemical_formula_sum 'C3.38 H3.08 N0.62 Pt0.15'
_chemical_formula_weight 82.39
_space_group_IT_number 14
_symmetry_cell_setting monoclinic
_symmetry_space_group_name_Hall '-P 2yn'
_symmetry_space_group_name_H-M 'P 1 21/n 1'
_cell_angle_alpha 90.00
_cell_angle_beta 102.008(5)
_cell_angle_gamma 90.00
_cell_formula_units_Z 52
_cell_length_a 15.528(4)
_cell_length_b 12.698(3)
_cell_length_c 19.665(5)
_cell_measurement_temperature 293(2)
_cell_volume 3792.5(18)
_diffrn_ambient_temperature 293(2)
_exptl_crystal_density_diffrn 1.876
_cod_depositor_comments
;
The following automatic conversions were performed:
'_symmetry_cell_setting' value 'Monoclinic' changed to 'monoclinic'
according to '/home/saulius/struct/CIF-dictionaries/cif_core.dic'
dictionary named 'cif_core.dic' version 2.4.1 from 2010-06-29.

Automatic conversion script
Id: cif_fix_enum 1527 2010-12-29 10:47:43Z saulius 
;
_cod_original_sg_symbol_H-M 'P 21/n'
_cod_database_code 4061381

loop_
_symmetry_equiv_pos_as_xyz
'x, y, z'
'-x+1/2, y+1/2, -z+1/2'
'-x, -y, -z'
'x-1/2, -y-1/2, z-1/2'

loop_
_atom_site_label
_atom_site_type_symbol
_atom_site_fract_x
_atom_site_fract_y
_atom_site_fract_z
_atom_site_U_iso_or_equiv
_atom_site_adp_type
_atom_site_occupancy
_atom_site_symmetry_multiplicity
_atom_site_calc_flag
_atom_site_refinement_flags
_atom_site_disorder_assembly
_atom_site_disorder_group
Pt2 Pt -0.34389(4) 0.20359(3) 0.14059(3) 0.04100(16) Uani 1 1 d . . .
Pt1 Pt 0.15918(4) 0.26399(3) 0.14565(3) 0.04280(16) Uani 1 1 d . . .
N1 N 0.3413(8) 0.4179(9) 0.1509(6) 0.055(3) Uani 1 1 d . . .
N2 N 0.1837(8) 0.4166(8) 0.1102(5) 0.052(3) Uani 1 1 d . . .
N3 N 0.3487(6) 0.2125(6) 0.0898(5) 0.038(3) Uani 1 1 d . . .
N4 N 0.1904(7) 0.2093(7) 0.0532(5) 0.045(3) Uani 1 1 d . . .
N5 N -0.1559(8) 0.3555(7) 0.1505(5) 0.045(3) Uani 1 1 d . . .
N6 N -0.3129(7) 0.3564(7) 0.1066(5) 0.039(3) Uani 1 1 d . . .
N7 N -0.1509(7) 0.1514(7) 0.0912(5) 0.047(3) Uani 1 1 d . . .
N8 N -0.3086(7) 0.1389(7) 0.0522(5) 0.040(3) Uani 1 1 d . . .
C1 C 0.4088(10) 0.4935(10) 0.1524(7) 0.064(5) Uani 1 1 d . . .
H1A H 0.4681 0.4849 0.1726 0.077 Uiso 1 1 calc R . .
C3 C 0.2787(13) 0.5675(11) 0.0977(7) 0.061(4) Uani 1 1 d . . .
C4 C 0.2074(13) 0.6205(11) 0.0611(8) 0.077(5) Uani 1 1 d . . .
H4A H 0.2147 0.6874 0.0439 0.093 Uiso 1 1 calc R . .
C5 C 0.1269(12) 0.5768(11) 0.0495(7) 0.068(5) Uani 1 1 d . . .
H5A H 0.0787 0.6129 0.0241 0.082 Uiso 1 1 calc R . .
C6 C 0.1162(10) 0.4768(10) 0.0762(7) 0.060(4) Uani 1 1 d . . .
H6A H 0.0594 0.4499 0.0702 0.072 Uiso 1 1 calc R . .
C7 C 0.2636(10) 0.4656(10) 0.1198(6) 0.045(4) Uani 1 1 d . . .
C8 C 0.4179(9) 0.1942(8) 0.0586(7) 0.049(3) Uani 1 1 d . . .
H8A H 0.4771 0.2003 0.0798 0.059 Uiso 1 1 calc R . .
C9 C 0.3857(9) 0.1651(9) -0.0102(7) 0.050(4) Uani 1 1 d . . .
H9A H 0.4192 0.1467 -0.0425 0.060 Uiso 1 1 calc R . .
C10 C 0.2945(9) 0.1686(8) -0.0218(6) 0.039(3) Uani 1 1 d . . .
C11 C 0.2278(10) 0.1534(9) -0.0773(7) 0.055(4) Uani 1 1 d . . .
H11A H 0.2401 0.1347 -0.1201 0.065 Uiso 1 1 calc R . .
C12 C 0.1415(10) 0.1654(9) -0.0709(7) 0.059(4) Uani 1 1 d . . .
H12A H 0.0951 0.1547 -0.1086 0.070 Uiso 1 1 calc R . .
C13 C 0.1259(10) 0.1941(11) -0.0057(8) 0.074(4) Uani 1 1 d . . .
H13A H 0.0677 0.2037 -0.0019 0.088 Uiso 1 1 calc R . .
C14 C 0.2714(8) 0.1980(8) 0.0414(6) 0.033(3) Uani 1 1 d . . .
C15 C 0.3566(8) 0.3282(10) 0.1945(8) 0.048(4) Uani 1 1 d . . .
C16 C 0.3751(9) 0.3358(11) 0.2664(7) 0.061(4) Uani 1 1 d . . .
H16A H 0.3773 0.4015 0.2877 0.073 Uiso 1 1 calc R . .
C17 C 0.3898(9) 0.2490(11) 0.3050(7) 0.056(4) Uani 1 1 d . . .
H17A H 0.3986 0.2557 0.3530 0.068 Uiso 1 1 calc R . .
C18 C 0.3925(9) 0.1514(10) 0.2779(7) 0.050(4) Uani 1 1 d . . .
H18A H 0.4038 0.0930 0.3069 0.060 Uiso 1 1 calc R . .
C19 C 0.3780(8) 0.1392(10) 0.2048(7) 0.053(4) Uani 1 1 d . . .
H19A H 0.3817 0.0732 0.1851 0.063 Uiso 1 1 calc R . .
C20 C 0.3584(8) 0.2274(9) 0.1636(6) 0.033(3) Uani 1 1 d . . .
C21 C 0.1359(8) 0.1153(9) 0.1780(6) 0.063(4) Uani 1 1 d . . .
H21A H 0.1193 0.1191 0.2223 0.094 Uiso 1 1 calc R . .
H21B H 0.1884 0.0737 0.1822 0.094 Uiso 1 1 calc R . .
H21C H 0.0892 0.0835 0.1446 0.094 Uiso 1 1 calc R . .
C22 C 0.1326(9) 0.3186(9) 0.2358(6) 0.066(4) Uani 1 1 d . . .
H22A H 0.1377 0.3939 0.2371 0.100 Uiso 1 1 calc R . .
H22B H 0.1737 0.2888 0.2743 0.100 Uiso 1 1 calc R . .
H22C H 0.0739 0.2988 0.2388 0.100 Uiso 1 1 calc R . .
C23 C -0.0906(10) 0.4282(12) 0.1501(7) 0.068(4) Uani 1 1 d . . .
H23A H -0.0317 0.4182 0.1709 0.082 Uiso 1 1 calc R . .
C24 C -0.1235(10) 0.5172(10) 0.1150(7) 0.063(5) Uani 1 1 d . . .
H24A H -0.0920 0.5766 0.1071 0.076 Uiso 1 1 calc R . .
C25 C -0.2142(10) 0.5010(9) 0.0935(7) 0.046(4) Uani 1 1 d . . .
C26 C -0.2826(12) 0.5579(10) 0.0570(7) 0.063(5) Uani 1 1 d . . .
H26A H -0.2729 0.6242 0.0399 0.076 Uiso 1 1 calc R . .
C27 C -0.3662(11) 0.5167(12) 0.0455(7) 0.068(5) Uani 1 1 d . . .
H27A H -0.4139 0.5550 0.0213 0.082 Uiso 1 1 calc R . .
C28 C -0.3782(9) 0.4151(11) 0.0711(6) 0.056(4) Uani 1 1 d . . .
H28A H -0.4349 0.3876 0.0627 0.067 Uiso 1 1 calc R . .
C29 C -0.2341(9) 0.3987(9) 0.1169(6) 0.041(3) Uani 1 1 d . . .
C30 C -0.0787(9) 0.1317(9) 0.0600(7) 0.053(4) Uani 1 1 d . . .
H30A H -0.0200 0.1370 0.0827 0.063 Uiso 1 1 calc R . .
C31 C -0.1059(10) 0.1044(10) -0.0064(7) 0.059(4) Uani 1 1 d . . .
H31A H -0.0700 0.0895 -0.0376 0.071 Uiso 1 1 calc R . .
C32 C -0.1989(10) 0.1023(8) -0.0211(7) 0.045(4) Uani 1 1 d . . .
C34 C -0.3521(9) 0.0887(9) -0.0690(7) 0.056(4) Uani 1 1 d . . .
H34A H -0.3985 0.0760 -0.1064 0.067 Uiso 1 1 calc R . .
C35 C -0.3700(9) 0.1164(9) -0.0055(7) 0.056(4) Uani 1 1 d . . .
H35A H -0.4288 0.1199 -0.0021 0.067 Uiso 1 1 calc R . .
C36 C -0.2262(9) 0.1290(8) 0.0415(6) 0.036(3) Uani 1 1 d . . .
C38 C -0.1319(9) 0.2750(10) 0.2634(8) 0.058(4) Uani 1 1 d . . .
H38A H -0.1274 0.3423 0.2824 0.070 Uiso 1 1 calc R . .
C39 C -0.1252(9) 0.1870(11) 0.3058(7) 0.059(4) Uani 1 1 d . . .
H39A H -0.1201 0.1955 0.3534 0.071 Uiso 1 1 calc R . .
C40 C -0.1260(9) 0.0877(10) 0.2788(8) 0.056(4) Uani 1 1 d . . .
H40A H -0.1215 0.0285 0.3071 0.067 Uiso 1 1 calc R . .
C41 C -0.1337(8) 0.0787(9) 0.2085(7) 0.047(4) Uani 1 1 d . . .
H41A H -0.1325 0.0118 0.1895 0.056 Uiso 1 1 calc R . .
C42 C -0.1432(9) 0.1655(12) 0.1639(7) 0.046(4) Uani 1 1 d . . .
C43 C -0.3801(9) 0.2665(8) 0.2260(6) 0.057(4) Uani 1 1 d . . .
H43A H -0.3986 0.2111 0.2530 0.086 Uiso 1 1 calc R . .
H43B H -0.4279 0.3149 0.2114 0.086 Uiso 1 1 calc R . .
H43C H -0.3310 0.3030 0.2537 0.086 Uiso 1 1 calc R . .
C44 C -0.3765(8) 0.0583(8) 0.1694(7) 0.060(4) Uani 1 1 d . . .
H44A H -0.3532 0.0485 0.2181 0.090 Uiso 1 1 calc R . .
H44B H -0.3524 0.0060 0.1434 0.090 Uiso 1 1 calc R . .
H44C H -0.4394 0.0515 0.1602 0.090 Uiso 1 1 calc R . .
C37 C -0.1452(9) 0.2609(11) 0.1930(7) 0.045(4) Uani 1 1 d . . .
C33 C -0.2664(10) 0.0794(9) -0.0781(7) 0.054(4) Uani 1 1 d . . .
H33A H -0.2542 0.0588 -0.1205 0.065 Uiso 1 1 calc R . .
C2 C 0.3713(12) 0.5806(10) 0.1189(8) 0.070(5) Uani 1 1 d . . .
H2A H 0.4020 0.6406 0.1108 0.084 Uiso 1 1 calc R . .

loop_
_atom_site_aniso_label
_atom_site_aniso_U_11
_atom_site_aniso_U_22
_atom_site_aniso_U_33
_atom_site_aniso_U_23
_atom_site_aniso_U_13
_atom_site_aniso_U_12
Pt2 0.0415(4) 0.0396(3) 0.0422(3) -0.0005(3) 0.0094(3) 0.0021(3)
Pt1 0.0435(4) 0.0442(3) 0.0415(3) 0.0029(3) 0.0106(3) -0.0007(3)
N1 0.053(9) 0.060(8) 0.054(8) -0.001(6) 0.015(7) -0.006(7)
N2 0.064(9) 0.054(8) 0.040(7) -0.013(6) 0.011(7) 0.008(7)
N3 0.042(7) 0.032(6) 0.045(7) -0.005(5) 0.019(6) -0.002(5)
N4 0.054(8) 0.047(6) 0.029(6) 0.013(5) -0.006(6) -0.008(6)
N5 0.058(8) 0.021(6) 0.054(8) 0.005(5) 0.005(6) -0.011(6)
N6 0.048(7) 0.032(6) 0.033(6) 0.020(5) 0.002(5) -0.006(5)
N7 0.040(7) 0.052(7) 0.050(8) 0.003(6) 0.012(7) -0.002(5)
N8 0.044(7) 0.040(6) 0.036(7) -0.008(5) 0.004(6) -0.007(5)
C1 0.077(12) 0.037(8) 0.080(12) 0.004(8) 0.021(10) -0.026(8)
C3 0.103(15) 0.050(10) 0.039(10) -0.005(7) 0.034(10) -0.012(10)
C4 0.123(18) 0.045(10) 0.064(12) 0.006(8) 0.017(12) 0.012(11)
C5 0.098(15) 0.039(9) 0.057(11) 0.003(7) -0.009(10) 0.011(9)
C6 0.083(12) 0.049(9) 0.049(9) -0.001(7) 0.014(9) 0.023(8)
C7 0.062(11) 0.038(8) 0.036(9) -0.004(6) 0.010(8) 0.007(8)
C8 0.052(9) 0.049(8) 0.046(9) 0.007(7) 0.010(8) -0.009(7)
C9 0.057(10) 0.052(8) 0.051(10) -0.005(7) 0.031(8) 0.015(7)
C10 0.045(9) 0.043(8) 0.027(8) 0.008(6) 0.003(7) 0.008(6)
C11 0.075(12) 0.049(8) 0.041(9) 0.000(7) 0.015(9) 0.006(8)
C12 0.066(12) 0.063(9) 0.039(9) -0.006(7) -0.007(8) 0.000(8)
C13 0.050(10) 0.117(13) 0.054(11) -0.001(9) 0.011(9) 0.017(9)
C14 0.036(8) 0.036(7) 0.025(7) 0.008(6) 0.002(6) -0.005(6)
C15 0.033(9) 0.034(8) 0.086(12) -0.003(8) 0.035(8) -0.001(7)
C16 0.080(12) 0.074(12) 0.031(9) -0.015(8) 0.018(8) -0.017(9)
C17 0.056(10) 0.071(10) 0.040(9) 0.005(8) 0.006(8) 0.002(8)
C18 0.071(11) 0.052(9) 0.029(9) 0.014(7) 0.016(7) 0.001(8)
C19 0.045(9) 0.059(10) 0.057(10) 0.009(8) 0.018(8) 0.005(7)
C20 0.040(8) 0.030(8) 0.032(8) -0.001(6) 0.011(7) -0.004(6)
C21 0.077(11) 0.067(10) 0.052(9) 0.023(7) 0.032(8) -0.017(8)
C22 0.077(12) 0.078(10) 0.044(9) 0.004(7) 0.013(8) 0.012(8)
C23 0.059(12) 0.092(12) 0.054(11) 0.003(9) 0.014(9) -0.006(10)
C24 0.062(12) 0.052(9) 0.072(12) 0.018(8) 0.005(9) -0.028(8)
C25 0.066(11) 0.025(7) 0.049(9) 0.008(6) 0.019(8) 0.008(7)
C26 0.106(15) 0.038(9) 0.056(11) 0.001(7) 0.039(11) 0.007(9)
C27 0.090(14) 0.065(11) 0.053(10) 0.016(8) 0.025(10) 0.034(10)
C28 0.058(11) 0.065(10) 0.037(9) -0.005(7) -0.005(8) 0.014(8)
C29 0.048(10) 0.032(7) 0.047(9) -0.007(6) 0.016(8) -0.004(7)
C30 0.042(9) 0.079(10) 0.040(9) -0.009(7) 0.013(8) -0.003(7)
C31 0.055(11) 0.083(11) 0.040(10) 0.000(7) 0.012(8) -0.012(8)
C32 0.076(12) 0.035(7) 0.030(8) -0.002(6) 0.025(8) -0.004(7)
C34 0.046(10) 0.070(10) 0.042(10) -0.015(7) -0.011(8) 0.009(7)
C35 0.059(10) 0.048(8) 0.066(11) -0.015(7) 0.022(9) 0.002(7)
C36 0.053(10) 0.017(6) 0.036(8) -0.004(5) 0.004(8) -0.002(6)
C38 0.067(11) 0.044(9) 0.060(11) -0.002(8) 0.005(8) 0.003(7)
C39 0.082(12) 0.066(10) 0.024(8) -0.011(7) 0.003(8) 0.011(8)
C40 0.058(10) 0.047(9) 0.060(11) 0.001(8) 0.005(8) 0.004(7)
C41 0.054(10) 0.042(8) 0.043(9) -0.006(7) 0.005(7) 0.015(7)
C42 0.049(10) 0.066(10) 0.028(9) -0.004(8) 0.016(7) -0.005(8)
C43 0.083(11) 0.042(8) 0.053(9) 0.019(6) 0.029(8) -0.004(7)
C44 0.066(11) 0.037(8) 0.072(11) -0.010(7) 0.001(8) 0.000(7)
C37 0.049(10) 0.055(9) 0.025(8) 0.017(7) -0.004(7) -0.009(8)
C33 0.078(12) 0.040(8) 0.045(10) -0.004(6) 0.016(9) 0.000(8)
C2 0.109(15) 0.041(9) 0.072(12) -0.006(8) 0.048(11) -0.020(10)

loop_
_geom_bond_atom_site_label_1
_geom_bond_atom_site_label_2
_geom_bond_distance
_geom_bond_site_symmetry_2
_geom_bond_publ_flag
Pt2 C44 2.025(10) . ?
Pt2 C43 2.042(11) . ?
Pt2 N8 2.095(9) . ?
Pt2 N6 2.140(8) . ?
Pt1 C22 2.025(12) . ?
Pt1 C21 2.048(10) . ?
Pt1 N4 2.095(10) . ?
Pt1 N2 2.121(11) . ?
N1 C7 1.374(15) . ?
N1 C15 1.416(15) . ?
N1 C1 1.418(14) . ?
N2 C6 1.356(15) . ?
N2 C7 1.365(16) . ?
N3 C8 1.364(14) . ?
N3 C14 1.380(13) . ?
N3 C20 1.441(14) . ?
N4 C14 1.334(14) . ?
N4 C13 1.376(15) . ?
N5 C29 1.370(14) . ?
N5 C23 1.374(15) . ?
N5 C37 1.452(13) . ?
N6 C29 1.312(14) . ?
N6 C28 1.333(14) . ?
N7 C36 1.389(14) . ?
N7 C30 1.407(14) . ?
N7 C42 1.421(14) . ?
N8 C36 1.346(14) . ?
N8 C35 1.352(14) . ?
C1 C2 1.354(17) . ?
C3 C4 1.37(2) . ?
C3 C7 1.400(16) . ?
C3 C2 1.42(2) . ?
C4 C5 1.344(19) . ?
C5 C6 1.396(16) . ?
C8 C9 1.391(15) . ?
C9 C10 1.387(16) . ?
C10 C11 1.354(16) . ?
C10 C14 1.414(15) . ?
C11 C12 1.380(16) . ?
C12 C13 1.402(16) . ?
C15 C16 1.387(17) . ?
C15 C20 1.419(14) . ?
C16 C17 1.331(16) . ?
C17 C18 1.353(15) . ?
C18 C19 1.415(16) . ?
C19 C20 1.379(14) . ?
C23 C24 1.366(16) . ?
C24 C25 1.399(18) . ?
C25 C26 1.360(18) . ?
C25 C29 1.433(14) . ?
C26 C27 1.373(18) . ?
C27 C28 1.411(16) . ?
C30 C31 1.332(15) . ?
C31 C32 1.414(17) . ?
C32 C33 1.397(17) . ?
C32 C36 1.422(15) . ?
C34 C35 1.381(16) . ?
C34 C33 1.385(17) . ?
C38 C37 1.370(17) . ?
C38 C39 1.385(15) . ?
C39 C40 1.367(14) . ?
C40 C41 1.367(16) . ?
C41 C42 1.397(15) . ?
C42 C37 1.342(16) . ?
